data_1502374
loop_
_publ_author_name
'Collett, Nathan D.'
'Carter, Rich G.'

_publ_section_title
;
 Stereoselective synthesis of the eastern quinolizidine portion of
 himeradine A.
;
_journal_issue 15
_journal_name_full 'Organic letters'
_journal_page_first 4144
_journal_page_last 4147
_journal_paper_doi 10.1021/ol201704g
_journal_volume 13
_journal_year 2011
_chemical_absolute_configuration ad
_chemical_formula_sum 'C18 H25 N O S'
_chemical_formula_weight 303.45
_chemical_name_systematic
;

 ?

;
_space_group_IT_number 169
_symmetry_cell_setting hexagonal
_symmetry_space_group_name_Hall 'P 61'
_symmetry_space_group_name_H-M 'P 61'
_atom_sites_solution_hydrogens difmap
_atom_sites_solution_primary direct
_atom_sites_solution_secondary difmap
_audit_creation_method SHELXLTL
_cell_angle_alpha 90.00
_cell_angle_beta 90.00
_cell_angle_gamma 120.00
_cell_formula_units_Z 6
_cell_length_a 8.3672(6)
_cell_length_b 8.3672(6)
_cell_length_c 41.378(6)
_cell_measurement_reflns_used 3590
_cell_measurement_temperature 173(2)
_cell_measurement_theta_max 24.21
_cell_measurement_theta_min 2.81
_cell_volume 2508.8(4)
_computing_cell_refinement 'Bruker SAINT'
_computing_data_collection 'Bruker SMART'
_computing_data_reduction 'Bruker SAINT'
_computing_molecular_graphics 'Bruker SHELXTL'
_computing_publication_material 'Bruker SHELXTL'
_computing_structure_refinement 'Bruker SHELXTL'
_computing_structure_solution 'Bruker SHELXTL'
_diffrn_ambient_temperature 173(2)
_diffrn_measured_fraction_theta_full 0.999
_diffrn_measured_fraction_theta_max 0.999
_diffrn_measurement_device_type 'Bruker Apex CCD area detector'
_diffrn_measurement_method 'phi and omega scans'
_diffrn_radiation_monochromator graphite
_diffrn_radiation_source 'fine-focus sealed tube'
_diffrn_radiation_type MoK\a
_diffrn_radiation_wavelength 0.71073
_diffrn_reflns_av_R_equivalents 0.0391
_diffrn_reflns_av_sigmaI/netI 0.0319
_diffrn_reflns_limit_h_max 9
_diffrn_reflns_limit_h_min -10
_diffrn_reflns_limit_k_max 10
_diffrn_reflns_limit_k_min -10
_diffrn_reflns_limit_l_max 42
_diffrn_reflns_limit_l_min -50
_diffrn_reflns_number 14757
_diffrn_reflns_theta_full 26.00
_diffrn_reflns_theta_max 26.00
_diffrn_reflns_theta_min 2.81
_exptl_absorpt_coefficient_mu 0.193
_exptl_absorpt_correction_T_max 0.9772
_exptl_absorpt_correction_T_min 0.9320
_exptl_absorpt_correction_type multi-scan
_exptl_absorpt_process_details SADABS
_exptl_crystal_colour colorless
_exptl_crystal_density_diffrn 1.205
_exptl_crystal_density_method 'not measured'
_exptl_crystal_description prizm
_exptl_crystal_F_000 984
_exptl_crystal_size_max 0.37
_exptl_crystal_size_mid 0.16
_exptl_crystal_size_min 0.12
_refine_diff_density_max 0.150
_refine_diff_density_min -0.123
_refine_diff_density_rms 0.030
_refine_ls_abs_structure_details 'Flack H D (1983), Acta Cryst. A39, 876-881'
_refine_ls_abs_structure_Flack 0.00(6)
_refine_ls_extinction_method none
_refine_ls_goodness_of_fit_ref 1.055
_refine_ls_hydrogen_treatment refall
_refine_ls_matrix_type full
_refine_ls_number_parameters 290
_refine_ls_number_reflns 3160
_refine_ls_number_restraints 1
_refine_ls_restrained_S_all 1.055
_refine_ls_R_factor_all 0.0384
_refine_ls_R_factor_gt 0.0327
_refine_ls_shift/su_max 0.000
_refine_ls_shift/su_mean 0.000
_refine_ls_structure_factor_coef Fsqd
_refine_ls_weighting_details 'calc w=1/[\s^2^(Fo^2^)+(0.0384P)^2^+0.0378P] where P=(Fo^2^+2Fc^2^)/3'
_refine_ls_weighting_scheme calc
_refine_ls_wR_factor_gt 0.0699
_refine_ls_wR_factor_ref 0.0737
_reflns_number_gt 2881
_reflns_number_total 3160
_reflns_threshold_expression >2sigma(I)
_cod_data_source_file ol201704g_si_003.cif
_cod_data_source_block rc58
_cod_depositor_comments
;
The following automatic conversions were performed:

'_symmetry_cell_setting' value 'Hexagonal' changed to 'hexagonal'
according to /home/saulius/struct/CIF-dictionaries/cif_core.dic
dictionary named 'cif_core.dic' version 2.4.1 from 2010-06-29.

Automatic conversion script
Id: cif_fix_values 1715 2011-07-08 13:25:40Z adriana 
;
_cod_original_sg_symbol_H-M P6(1)
_cod_database_code 1502374

loop_
_symmetry_equiv_pos_as_xyz
'x, y, z'
'-y, x-y, z+1/3'
'-x+y, -x, z+2/3'
'-x, -y, z+1/2'
'y, -x+y, z+5/6'
'x-y, x, z+1/6'

loop_
_atom_site_label
_atom_site_type_symbol
_atom_site_fract_x
_atom_site_fract_y
_atom_site_fract_z
_atom_site_U_iso_or_equiv
_atom_site_adp_type
_atom_site_occupancy
_atom_site_symmetry_multiplicity
_atom_site_calc_flag
S1 S 0.75721(7) 0.39331(7) 0.052649(13) 0.04130(15) Uani 1 1 d
N1 N 0.8356(2) 0.2793(2) 0.10762(4) 0.0269(3) Uani 1 1 d
O1 O 1.11033(17) 0.77324(17) 0.12602(3) 0.0332(3) Uani 1 1 d
C1 C 0.7874(2) 0.2477(3) 0.07633(5) 0.0319(4) Uani 1 1 d
C2 C 0.7545(3) 0.0680(3) 0.06134(6) 0.0413(5) Uani 1 1 d
C3 C 0.8549(3) -0.0184(3) 0.07751(6) 0.0456(6) Uani 1 1 d
C4 C 0.8192(3) -0.0272(3) 0.11333(6) 0.0403(5) Uani 1 1 d
C5 C 0.8906(3) 0.1647(3) 0.12750(5) 0.0318(4) Uani 1 1 d
C6 C 0.8296(3) 0.1536(3) 0.16230(6) 0.0360(5) Uani 1 1 d
C7 C 0.8941(3) 0.3394(3) 0.17797(5) 0.0347(4) Uani 1 1 d
C8 C 0.8239(3) 0.4415(3) 0.15750(5) 0.0308(4) Uani 1 1 d
C9 C 0.8789(2) 0.4591(2) 0.12206(4) 0.0266(4) Uani 1 1 d
C10 C 1.0813(3) 0.5985(3) 0.11618(6) 0.0315(4) Uani 1 1 d
C11 C 1.2984(3) 0.9100(3) 0.12491(7) 0.0408(5) Uani 1 1 d
C12 C 1.3228(2) 1.0900(3) 0.13731(5) 0.0310(4) Uani 1 1 d
C13 C 1.3868(3) 1.2415(3) 0.11725(5) 0.0325(4) Uani 1 1 d
C14 C 1.4165(3) 1.4087(3) 0.12904(5) 0.0372(5) Uani 1 1 d
C15 C 1.3798(3) 1.4249(3) 0.16071(6) 0.0399(5) Uani 1 1 d
C16 C 1.3135(3) 1.2744(3) 0.18096(6) 0.0416(5) Uani 1 1 d
C17 C 1.2854(3) 1.1064(3) 0.16944(6) 0.0394(5) Uani 1 1 d
C18 C 0.8242(4) 0.3201(4) 0.21240(6) 0.0506(6) Uani 1 1 d
H2A H 0.785(3) 0.093(3) 0.0390(7) 0.055(7) Uiso 1 1 d
H2B H 0.618(3) -0.019(3) 0.0637(5) 0.031(5) Uiso 1 1 d
H3A H 0.991(4) 0.062(3) 0.0727(6) 0.056(7) Uiso 1 1 d
H3B H 0.811(3) -0.137(3) 0.0690(5) 0.041(6) Uiso 1 1 d
H4A H 0.689(3) -0.100(3) 0.1178(5) 0.028(5) Uiso 1 1 d
H4B H 0.879(3) -0.079(3) 0.1243(5) 0.045(7) Uiso 1 1 d
H5 H 1.029(3) 0.231(3) 0.1265(4) 0.029(5) Uiso 1 1 d
H6A H 0.876(3) 0.084(3) 0.1742(5) 0.031(5) Uiso 1 1 d
H6B H 0.694(3) 0.085(3) 0.1629(5) 0.032(5) Uiso 1 1 d
H7 H 1.030(3) 0.408(3) 0.1791(5) 0.034(5) Uiso 1 1 d
H8A H 0.870(3) 0.561(4) 0.1646(5) 0.047(7) Uiso 1 1 d
H8B H 0.692(3) 0.375(3) 0.1588(5) 0.034(6) Uiso 1 1 d
H9 H 0.815(3) 0.501(3) 0.1106(5) 0.023(5) Uiso 1 1 d
H10A H 1.110(3) 0.603(3) 0.0923(5) 0.035(5) Uiso 1 1 d
H10B H 1.159(3) 0.564(2) 0.1281(5) 0.021(5) Uiso 1 1 d
H11A H 1.374(3) 0.874(3) 0.1370(6) 0.059(7) Uiso 1 1 d
H11B H 1.342(3) 0.921(3) 0.1006(6) 0.050(7) Uiso 1 1 d
H13 H 1.415(3) 1.233(3) 0.0948(5) 0.034(6) Uiso 1 1 d
H14 H 1.461(3) 1.514(3) 0.1156(6) 0.046(6) Uiso 1 1 d
H15 H 1.400(3) 1.539(3) 0.1692(6) 0.042(6) Uiso 1 1 d
H16 H 1.281(3) 1.278(3) 0.2017(6) 0.040(6) Uiso 1 1 d
H17 H 1.247(3) 1.003(4) 0.1841(6) 0.058(7) Uiso 1 1 d
H18A H 0.696(4) 0.257(4) 0.2129(6) 0.059(8) Uiso 1 1 d
H18B H 0.868(3) 0.443(3) 0.2218(7) 0.059(7) Uiso 1 1 d
H18C H 0.862(3) 0.256(3) 0.2268(6) 0.044(6) Uiso 1 1 d

loop_
_atom_site_aniso_label
_atom_site_aniso_U_11
_atom_site_aniso_U_22
_atom_site_aniso_U_33
_atom_site_aniso_U_23
_atom_site_aniso_U_13
_atom_site_aniso_U_12
S1 0.0477(3) 0.0434(3) 0.0310(3) -0.0007(2) -0.0043(2) 0.0213(3)
N1 0.0212(7) 0.0275(8) 0.0306(9) -0.0023(7) -0.0004(6) 0.0112(6)
O1 0.0240(7) 0.0249(6) 0.0491(9) -0.0065(6) -0.0001(6) 0.0112(5)
C1 0.0230(9) 0.0352(10) 0.0320(11) -0.0036(8) 0.0025(8) 0.0103(8)
C2 0.0386(13) 0.0377(12) 0.0417(14) -0.0104(10) -0.0003(10) 0.0147(10)
C3 0.0366(12) 0.0349(12) 0.0630(16) -0.0149(11) -0.0004(11) 0.0161(10)
C4 0.0331(12) 0.0304(11) 0.0595(15) -0.0001(10) -0.0008(10) 0.0174(10)
C5 0.0233(10) 0.0269(9) 0.0434(12) 0.0010(8) -0.0032(8) 0.0113(8)
C6 0.0291(11) 0.0363(11) 0.0416(12) 0.0082(9) -0.0004(9) 0.0155(9)
C7 0.0251(10) 0.0435(11) 0.0327(11) -0.0015(9) -0.0035(8) 0.0150(9)
C8 0.0239(10) 0.0348(11) 0.0321(11) -0.0025(9) -0.0003(8) 0.0134(9)
C9 0.0251(9) 0.0263(9) 0.0302(11) -0.0022(8) -0.0030(8) 0.0142(8)
C10 0.0284(10) 0.0259(10) 0.0393(12) -0.0007(8) 0.0041(9) 0.0129(8)
C11 0.0269(10) 0.0293(10) 0.0627(16) -0.0058(10) 0.0054(11) 0.0115(9)
C12 0.0217(9) 0.0289(10) 0.0405(12) -0.0058(8) -0.0013(8) 0.0112(8)
C13 0.0251(9) 0.0364(11) 0.0348(12) -0.0071(9) -0.0032(8) 0.0146(9)
C14 0.0286(10) 0.0336(11) 0.0490(15) 0.0009(10) -0.0089(9) 0.0152(9)
C15 0.0329(11) 0.0370(12) 0.0557(14) -0.0177(11) -0.0158(10) 0.0218(10)
C16 0.0375(11) 0.0577(14) 0.0353(13) -0.0145(11) -0.0042(9) 0.0281(11)
C17 0.0342(11) 0.0441(12) 0.0413(14) 0.0043(10) 0.0037(9) 0.0207(10)
C18 0.0564(17) 0.0658(17) 0.0317(13) 0.0039(12) -0.0038(11) 0.0321(14)

loop_
_atom_type_symbol
_atom_type_description
_atom_type_scat_dispersion_real
_atom_type_scat_dispersion_imag
_atom_type_scat_source
C C 0.0033 0.0016 'International Tables Vol C Tables 4.2.6.8 and 6.1.1.4'
H H 0.0000 0.0000 'International Tables Vol C Tables 4.2.6.8 and 6.1.1.4'
N N 0.0061 0.0033 'International Tables Vol C Tables 4.2.6.8 and 6.1.1.4'
O O 0.0106 0.0060 'International Tables Vol C Tables 4.2.6.8 and 6.1.1.4'
S S 0.1246 0.1234 'International Tables Vol C Tables 4.2.6.8 and 6.1.1.4'

loop_
_geom_angle_atom_site_label_1
_geom_angle_atom_site_label_2
_geom_angle_atom_site_label_3
_geom_angle
C1 N1 C9 119.00(16)
C1 N1 C5 124.10(16)
C9 N1 C5 115.43(15)
C11 O1 C10 111.96(14)
N1 C1 C2 118.48(18)
N1 C1 S1 124.02(15)
C2 C1 S1 117.49(16)
C3 C2 C1 115.08(19)
C3 C2 H2A 112.7(16)
C1 C2 H2A 106.2(15)
C3 C2 H2B 108.3(12)
C1 C2 H2B 104.7(12)
H2A C2 H2B 109.4(19)
C4 C3 C2 108.32(19)
C4 C3 H3A 110.8(14)
C2 C3 H3A 107.7(14)
C4 C3 H3B 110.9(13)
C2 C3 H3B 108.8(13)
H3A C3 H3B 110(2)
C3 C4 C5 111.34(18)
C3 C4 H4A 110.9(12)
C5 C4 H4A 108.3(12)
C3 C4 H4B 111.2(14)
C5 C4 H4B 106.5(14)
H4A C4 H4B 108.5(18)
N1 C5 C6 111.03(16)
N1 C5 C4 112.27(17)
C6 C5 C4 111.04(17)
N1 C5 H5 105.2(11)
C6 C5 H5 109.3(11)
C4 C5 H5 107.7(11)
C7 C6 C5 114.10(17)
C7 C6 H6A 110.5(12)
C5 C6 H6A 107.1(12)
C7 C6 H6B 107.7(12)
C5 C6 H6B 108.4(12)
H6A C6 H6B 108.9(17)
C6 C7 C8 107.49(17)
C6 C7 C18 111.9(2)
C8 C7 C18 110.36(18)
C6 C7 H7 109.5(11)
C8 C7 H7 110.9(11)
C18 C7 H7 106.8(12)
C7 C8 C9 114.18(16)
C7 C8 H8A 111.2(15)
C9 C8 H8A 105.0(14)
C7 C8 H8B 107.5(12)
C9 C8 H8B 108.3(12)
H8A C8 H8B 110.6(18)
N1 C9 C10 109.10(15)
N1 C9 C8 112.38(16)
C10 C9 C8 113.28(16)
N1 C9 H9 106.6(12)
C10 C9 H9 105.5(12)
C8 C9 H9 109.6(12)
O1 C10 C9 107.24(15)
O1 C10 H10A 109.2(11)
C9 C10 H10A 109.6(11)
O1 C10 H10B 111.6(11)
C9 C10 H10B 110.2(11)
H10A C10 H10B 109.0(16)
O1 C11 C12 109.82(16)
O1 C11 H11A 111.5(15)
C12 C11 H11A 110.7(15)
O1 C11 H11B 107.3(13)
C12 C11 H11B 111.8(13)
H11A C11 H11B 106(2)
C13 C12 C17 119.22(18)
C13 C12 C11 120.69(19)
C17 C12 C11 120.1(2)
C12 C13 C14 120.6(2)
C12 C13 H13 120.5(12)
C14 C13 H13 118.9(12)
C15 C14 C13 120.2(2)
C15 C14 H14 118.4(14)
C13 C14 H14 121.4(14)
C14 C15 C16 120.0(2)
C14 C15 H15 121.1(14)
C16 C15 H15 118.9(14)
C15 C16 C17 120.2(2)
C15 C16 H16 122.7(14)
C17 C16 H16 117.0(14)
C12 C17 C16 119.8(2)
C12 C17 H17 120.0(15)
C16 C17 H17 120.1(15)
C7 C18 H18A 110.9(17)
C7 C18 H18B 109.8(16)
H18A C18 H18B 108(2)
C7 C18 H18C 115.2(14)
H18A C18 H18C 106(2)
H18B C18 H18C 106(2)

loop_
_geom_bond_atom_site_label_1
_geom_bond_atom_site_label_2
_geom_bond_distance
S1 C1 1.678(2)
N1 C1 1.342(2)
N1 C9 1.485(2)
N1 C5 1.500(2)
O1 C11 1.410(2)
O1 C10 1.417(2)
C1 C2 1.519(3)
C2 C3 1.511(3)
C2 H2A 0.95(3)
C2 H2B 1.00(2)
C3 C4 1.507(3)
C3 H3A 1.01(3)
C3 H3B 0.94(2)
C4 C5 1.523(3)
C4 H4A 0.96(2)
C4 H4B 0.93(2)
C5 C6 1.515(3)
C5 H5 1.00(2)
C6 C7 1.513(3)
C6 H6A 0.98(2)
C6 H6B 0.99(2)
C7 C8 1.514(3)
C7 C18 1.517(3)
C7 H7 0.98(2)
C8 C9 1.522(3)
C8 H8A 0.92(3)
C8 H8B 0.95(2)
C9 C10 1.521(3)
C9 H9 0.91(2)
C10 H10A 1.01(2)
C10 H10B 0.97(2)
C11 C12 1.505(3)
C11 H11A 0.96(3)
C11 H11B 1.06(3)
C12 C13 1.380(3)
C12 C17 1.388(3)
C13 C14 1.382(3)
C13 H13 0.97(2)
C14 C15 1.368(3)
C14 H14 0.94(2)
C15 C16 1.377(3)
C15 H15 0.95(2)
C16 C17 1.389(3)
C16 H16 0.91(2)
C17 H17 0.97(3)
C18 H18A 0.93(3)
C18 H18B 0.98(3)
C18 H18C 0.95(2)

loop_
_geom_torsion_atom_site_label_1
_geom_torsion_atom_site_label_2
_geom_torsion_atom_site_label_3
_geom_torsion_atom_site_label_4
_geom_torsion
C9 N1 C1 C2 176.43(16)
C5 N1 C1 C2 10.9(3)
C9 N1 C1 S1 -4.8(2)
C5 N1 C1 S1 -170.30(14)
N1 C1 C2 C3 -25.5(3)
S1 C1 C2 C3 155.60(17)
C1 C2 C3 C4 49.9(3)
C2 C3 C4 C5 -60.9(2)
C1 N1 C5 C6 -146.56(17)
C9 N1 C5 C6 47.4(2)
C1 N1 C5 C4 -21.6(2)
C9 N1 C5 C4 172.39(16)
C3 C4 C5 N1 46.7(2)
C3 C4 C5 C6 171.63(18)
N1 C5 C6 C7 -53.8(2)
C4 C5 C6 C7 -179.46(17)
C5 C6 C7 C8 56.9(2)
C5 C6 C7 C18 178.20(18)
C6 C7 C8 C9 -54.8(2)
C18 C7 C8 C9 -177.04(19)
C1 N1 C9 C10 -86.37(19)
C5 N1 C9 C10 80.41(19)
C1 N1 C9 C8 147.13(16)
C5 N1 C9 C8 -46.1(2)
C7 C8 C9 N1 50.6(2)
C7 C8 C9 C10 -73.6(2)
C11 O1 C10 C9 173.54(18)
N1 C9 C10 O1 171.64(16)
C8 C9 C10 O1 -62.4(2)
C10 O1 C11 C12 -176.89(18)
O1 C11 C12 C13 -116.0(2)
O1 C11 C12 C17 65.6(3)
C17 C12 C13 C14 1.2(3)
C11 C12 C13 C14 -177.23(18)
C12 C13 C14 C15 -1.1(3)
C13 C14 C15 C16 0.2(3)
C14 C15 C16 C17 0.7(3)
C13 C12 C17 C16 -0.4(3)
C11 C12 C17 C16 178.08(19)
C15 C16 C17 C12 -0.6(3)
